data_4338019
loop_
_publ_author_name
'Rakshit, Richa'
'Ghorai, Samir'
'Biswas, Soumava'
'Mukherjee, Chandan'

_publ_section_title
;
 Effect of Ligand Substituent Coordination on the Geometry and the
 Electronic Structure of Cu(II)-Diradical Complexes.
;
_journal_issue 7
_journal_name_full 'Inorganic chemistry'
_journal_page_first 3333
_journal_paper_doi 10.1021/ic402612v
_journal_volume 53
_journal_year 2014
_chemical_compound_source synthesis
_chemical_formula_moiety 'C52 H58 Cu N2 O2 Se2'
_chemical_formula_sum 'C52 H58 Cu N2 O2 Se2'
_chemical_formula_weight 964.46
_space_group_IT_number 15
_symmetry_cell_setting monoclinic
_symmetry_space_group_name_Hall '-C 2yc'
_symmetry_space_group_name_H-M 'C 1 2/c 1'
_atom_sites_solution_hydrogens geom
_atom_sites_solution_primary direct
_atom_sites_solution_secondary difmap
_audit_creation_method SHELXL-97
_cell_angle_alpha 90.00
_cell_angle_beta 104.775(2)
_cell_angle_gamma 90.00
_cell_formula_units_Z 4
_cell_length_a 21.3102(4)
_cell_length_b 10.1920(2)
_cell_length_c 21.5854(5)
_cell_measurement_temperature 296(2)
_cell_volume 4533.19(17)
_computing_cell_refinement 'Bruker SMART'
_computing_data_collection 'Bruker SMART'
_computing_data_reduction 'Bruker SAINT'
_computing_molecular_graphics 'Bruker SHELXTL'
_computing_publication_material 'Bruker SHELXTL'
_computing_structure_refinement 'SHELXL-97 (Sheldrick, 1997)'
_computing_structure_solution 'SHELXS-97 (Sheldrick, 1990)'
_diffrn_ambient_temperature 296(2)
_diffrn_measured_fraction_theta_full 0.993
_diffrn_measured_fraction_theta_max 0.993
_diffrn_measurement_device_type 'CCD area detector'
_diffrn_measurement_method 'phi and omega scans'
_diffrn_radiation_monochromator graphite
_diffrn_radiation_probe x-ray
_diffrn_radiation_type MoK\a
_diffrn_radiation_wavelength 0.71073
_diffrn_reflns_av_R_equivalents 0.0246
_diffrn_reflns_av_sigmaI/netI 0.0256
_diffrn_reflns_limit_h_max 27
_diffrn_reflns_limit_h_min -27
_diffrn_reflns_limit_k_max 9
_diffrn_reflns_limit_k_min -13
_diffrn_reflns_limit_l_max 23
_diffrn_reflns_limit_l_min -28
_diffrn_reflns_number 24107
_diffrn_reflns_theta_full 27.50
_diffrn_reflns_theta_max 27.50
_diffrn_reflns_theta_min 1.95
_diffrn_source 'fine-focus sealed tube'
_exptl_absorpt_coefficient_mu 2.130
_exptl_absorpt_correction_T_max 0.445
_exptl_absorpt_correction_T_min 0.338
_exptl_absorpt_correction_type multi-scan
_exptl_absorpt_process_details SADABS
_exptl_crystal_colour black
_exptl_crystal_density_diffrn 1.413
_exptl_crystal_density_method 'not measured'
_exptl_crystal_description block
_exptl_crystal_F_000 1988
_exptl_crystal_recrystallization_method dichloromethane,acetonitrile
_exptl_crystal_size_max 0.54
_exptl_crystal_size_mid 0.44
_exptl_crystal_size_min 0.38
_refine_diff_density_max 0.403
_refine_diff_density_min -0.494
_refine_diff_density_rms 0.063
_refine_ls_extinction_method none
_refine_ls_goodness_of_fit_ref 1.078
_refine_ls_hydrogen_treatment mixed
_refine_ls_matrix_type full
_refine_ls_number_parameters 273
_refine_ls_number_reflns 5169
_refine_ls_number_restraints 0
_refine_ls_restrained_S_all 1.078
_refine_ls_R_factor_all 0.0424
_refine_ls_R_factor_gt 0.0292
_refine_ls_shift/su_max 0.001
_refine_ls_shift/su_mean 0.000
_refine_ls_structure_factor_coef Fsqd
_refine_ls_weighting_details 'calc w=1/[\s^2^(Fo^2^)+(0.0580P)^2^+0.0000P] where P=(Fo^2^+2Fc^2^)/3'
_refine_ls_weighting_scheme calc
_refine_ls_wR_factor_gt 0.0847
_refine_ls_wR_factor_ref 0.0914
_reflns_number_gt 4199
_reflns_number_total 5169
_reflns_threshold_expression >2sigma(I)
_cod_data_source_file ic402612v_si_003.cif
_cod_data_source_block rr_01
_cod_depositor_comments 'Adding full bibliography for 4338018--4338019.cif.'
_cod_original_cell_volume 4533.19(16)
_cod_database_code 4338019

loop_
_symmetry_equiv_pos_as_xyz
'x, y, z'
'-x, y, -z+1/2'
'x+1/2, y+1/2, z'
'-x+1/2, y+1/2, -z+1/2'
'-x, -y, -z'
'x, -y, z-1/2'
'-x+1/2, -y+1/2, -z'
'x+1/2, -y+1/2, z-1/2'

loop_
_atom_site_label
_atom_site_type_symbol
_atom_site_fract_x
_atom_site_fract_y
_atom_site_fract_z
_atom_site_U_iso_or_equiv
_atom_site_adp_type
_atom_site_occupancy
_atom_site_symmetry_multiplicity
_atom_site_calc_flag
_atom_site_refinement_flags
Cu1 Cu 0.0000 0.82205(3) 0.2500 0.02663(10) Uani 1 2 d S
Se1 Se -0.044025(9) 0.58493(2) 0.316445(10) 0.03411(9) Uani 1 1 d .
C1 C 0.11639(8) 0.86472(19) 0.33960(9) 0.0222(4) Uani 1 1 d .
C2 C 0.12681(9) 0.89850(18) 0.27761(9) 0.0236(4) Uani 1 1 d .
C6 C 0.16807(8) 0.8813(2) 0.39548(9) 0.0255(4) Uani 1 1 d .
H6 H 0.1626 0.8543 0.4349 0.031 Uiso 1 1 calc R
C19 C 0.19996(9) 0.9890(2) 0.20902(9) 0.0301(4) Uani 1 1 d .
C12 C -0.00786(9) 0.6877(2) 0.39176(10) 0.0278(4) Uani 1 1 d .
C7 C 0.03364(8) 0.79466(19) 0.39133(9) 0.0235(4) Uani 1 1 d .
C23 C 0.27981(9) 0.9694(2) 0.45191(9) 0.0302(4) Uani 1 1 d .
C5 C 0.22563(9) 0.93620(19) 0.39231(9) 0.0261(4) Uani 1 1 d .
C3 C 0.18847(8) 0.95064(19) 0.27383(9) 0.0245(4) Uani 1 1 d .
C8 C 0.04888(10) 0.8753(2) 0.44584(10) 0.0317(4) Uani 1 1 d .
H8 H 0.0734 0.9506 0.4457 0.038 Uiso 1 1 calc R
C4 C 0.23455(9) 0.9686(2) 0.33068(9) 0.0281(4) Uani 1 1 d .
H4 H 0.2742 1.0042 0.3289 0.034 Uiso 1 1 calc R
C26 C 0.34020(10) 0.8875(3) 0.45265(11) 0.0436(6) Uani 1 1 d .
H26A H 0.3738 0.9080 0.4904 0.065 Uiso 1 1 calc R
H26B H 0.3550 0.9072 0.4153 0.065 Uiso 1 1 calc R
H26C H 0.3296 0.7959 0.4528 0.065 Uiso 1 1 calc R
C9 C 0.02805(11) 0.8448(3) 0.49990(10) 0.0415(6) Uani 1 1 d .
H9 H 0.0392 0.8987 0.5358 0.050 Uiso 1 1 calc R
C10 C -0.00922(12) 0.7342(3) 0.50044(11) 0.0479(6) Uani 1 1 d .
H10 H -0.0215 0.7111 0.5373 0.057 Uiso 1 1 calc R
C11 C -0.02795(10) 0.6587(2) 0.44645(11) 0.0406(5) Uani 1 1 d .
H11 H -0.0547 0.5865 0.4464 0.049 Uiso 1 1 calc R
C22 C 0.26881(11) 1.0403(3) 0.21587(11) 0.0477(6) Uani 1 1 d .
H22A H 0.2761 1.1158 0.2434 0.072 Uiso 1 1 calc R
H22B H 0.2740 1.0643 0.1745 0.072 Uiso 1 1 calc R
H22C H 0.2995 0.9731 0.2340 0.072 Uiso 1 1 calc R
C25 C 0.25949(11) 0.9460(3) 0.51386(10) 0.0441(6) Uani 1 1 d .
H25A H 0.2226 0.9998 0.5142 0.066 Uiso 1 1 calc R
H25B H 0.2948 0.9683 0.5498 0.066 Uiso 1 1 calc R
H25C H 0.2483 0.8553 0.5165 0.066 Uiso 1 1 calc R
C20 C 0.18984(13) 0.8703(3) 0.16405(11) 0.0492(6) Uani 1 1 d .
H20A H 0.2205 0.8029 0.1823 0.074 Uiso 1 1 calc R
H20B H 0.1961 0.8962 0.1233 0.074 Uiso 1 1 calc R
H20C H 0.1465 0.8373 0.1583 0.074 Uiso 1 1 calc R
C21 C 0.15293(13) 1.0987(3) 0.17928(13) 0.0559(7) Uani 1 1 d .
H21A H 0.1093 1.0658 0.1692 0.084 Uiso 1 1 calc R
H21B H 0.1630 1.1293 0.1409 0.084 Uiso 1 1 calc R
H21C H 0.1570 1.1699 0.2092 0.084 Uiso 1 1 calc R
C24 C 0.29652(12) 1.1162(2) 0.44973(11) 0.0455(6) Uani 1 1 d .
H24A H 0.2581 1.1676 0.4463 0.068 Uiso 1 1 calc R
H24B H 0.3135 1.1327 0.4133 0.068 Uiso 1 1 calc R
H24C H 0.3285 1.1396 0.4882 0.068 Uiso 1 1 calc R
N1 N 0.05593(7) 0.82088(16) 0.33637(7) 0.0233(3) Uani 1 1 d .
O1 O 0.07897(6) 0.88189(16) 0.22762(6) 0.0323(3) Uani 1 1 d .
C13 C 0.01358(10) 0.4366(2) 0.33325(10) 0.0316(5) Uani 1 1 d .
C14 C 0.08030(11) 0.4514(2) 0.34959(12) 0.0425(5) Uani 1 1 d .
H14 H 0.0987 0.5347 0.3544 0.051 Uiso 1 1 calc R
C18 C -0.01336(12) 0.3126(2) 0.32524(11) 0.0426(6) Uani 1 1 d .
H18 H -0.0582 0.3025 0.3147 0.051 Uiso 1 1 calc R
C15 C 0.11943(12) 0.3412(3) 0.35868(13) 0.0510(6) Uani 1 1 d .
H15 H 0.1643 0.3505 0.3709 0.061 Uiso 1 1 calc R
C17 C 0.02670(13) 0.2029(3) 0.33298(12) 0.0510(6) Uani 1 1 d .
H17 H 0.0085 0.1195 0.3267 0.061 Uiso 1 1 calc R
C16 C 0.09213(13) 0.2168(3) 0.34962(12) 0.0516(6) Uani 1 1 d .
H16 H 0.1187 0.1431 0.3550 0.062 Uiso 1 1 calc R

loop_
_atom_site_aniso_label
_atom_site_aniso_U_11
_atom_site_aniso_U_22
_atom_site_aniso_U_33
_atom_site_aniso_U_23
_atom_site_aniso_U_13
_atom_site_aniso_U_12
Cu1 0.01838(15) 0.0405(2) 0.01860(18) 0.000 0.00024(12) 0.000
Se1 0.02695(12) 0.03608(15) 0.03473(15) -0.00100(9) -0.00052(9) -0.00479(8)
C1 0.0205(8) 0.0217(10) 0.0228(10) -0.0001(8) 0.0024(7) 0.0000(7)
C2 0.0229(8) 0.0243(11) 0.0220(10) -0.0001(8) 0.0027(7) 0.0002(7)
C6 0.0245(9) 0.0296(11) 0.0205(10) 0.0032(8) 0.0022(7) -0.0004(8)
C19 0.0312(9) 0.0360(12) 0.0246(11) 0.0012(9) 0.0100(8) -0.0023(8)
C12 0.0232(8) 0.0341(11) 0.0249(10) 0.0026(8) 0.0042(7) 0.0015(8)
C7 0.0198(8) 0.0291(10) 0.0203(10) 0.0030(8) 0.0028(7) 0.0044(7)
C23 0.0261(9) 0.0338(12) 0.0258(11) 0.0001(9) -0.0025(7) -0.0065(8)
C5 0.0227(9) 0.0286(11) 0.0236(10) 0.0008(8) -0.0005(7) -0.0008(7)
C3 0.0236(8) 0.0261(10) 0.0238(10) -0.0007(8) 0.0058(7) 0.0001(7)
C8 0.0315(10) 0.0332(12) 0.0290(11) -0.0023(9) 0.0050(8) 0.0017(9)
C4 0.0236(8) 0.0317(11) 0.0290(11) -0.0008(9) 0.0068(7) -0.0051(8)
C26 0.0273(10) 0.0514(15) 0.0459(14) 0.0074(12) -0.0022(9) 0.0013(10)
C9 0.0461(12) 0.0537(16) 0.0249(12) -0.0069(10) 0.0095(9) 0.0121(11)
C10 0.0508(13) 0.0682(18) 0.0304(13) 0.0100(12) 0.0208(10) 0.0046(12)
C11 0.0378(11) 0.0470(15) 0.0412(14) 0.0097(11) 0.0175(10) -0.0026(10)
C22 0.0440(13) 0.0689(18) 0.0352(14) -0.0018(12) 0.0189(10) -0.0157(12)
C25 0.0408(12) 0.0637(17) 0.0223(12) -0.0016(10) -0.0018(9) -0.0155(11)
C20 0.0606(15) 0.0587(16) 0.0336(13) -0.0122(12) 0.0216(11) -0.0146(13)
C21 0.0566(15) 0.0598(18) 0.0545(17) 0.0259(14) 0.0198(13) 0.0113(13)
C24 0.0502(13) 0.0367(13) 0.0418(14) 0.0008(11) -0.0023(11) -0.0110(11)
N1 0.0199(7) 0.0288(9) 0.0196(8) 0.0020(6) 0.0024(6) -0.0015(6)
O1 0.0237(6) 0.0517(9) 0.0191(7) 0.0003(6) 0.0013(5) -0.0071(6)
C13 0.0375(11) 0.0321(12) 0.0243(11) -0.0009(9) 0.0060(8) -0.0031(9)
C14 0.0385(12) 0.0352(13) 0.0506(15) -0.0034(11) 0.0056(10) -0.0060(10)
C18 0.0484(13) 0.0356(14) 0.0429(14) -0.0010(10) 0.0100(10) -0.0107(10)
C15 0.0441(13) 0.0469(16) 0.0570(17) -0.0048(13) 0.0037(11) 0.0074(11)
C17 0.0740(18) 0.0322(14) 0.0459(15) -0.0013(11) 0.0134(13) -0.0083(12)
C16 0.0712(17) 0.0374(15) 0.0455(15) 0.0011(12) 0.0137(12) 0.0134(12)

loop_
_atom_type_symbol
_atom_type_description
_atom_type_scat_dispersion_real
_atom_type_scat_dispersion_imag
_atom_type_scat_source
C C 0.0033 0.0016 'International Tables Vol C Tables 4.2.6.8 and 6.1.1.4'
H H 0.0000 0.0000 'International Tables Vol C Tables 4.2.6.8 and 6.1.1.4'
N N 0.0061 0.0033 'International Tables Vol C Tables 4.2.6.8 and 6.1.1.4'
O O 0.0106 0.0060 'International Tables Vol C Tables 4.2.6.8 and 6.1.1.4'
Cu Cu 0.3201 1.2651 'International Tables Vol C Tables 4.2.6.8 and 6.1.1.4'
Se Se -0.0929 2.2259 'International Tables Vol C Tables 4.2.6.8 and 6.1.1.4'

loop_
_geom_angle_atom_site_label_1
_geom_angle_atom_site_label_2
_geom_angle_atom_site_label_3
_geom_angle
_geom_angle_site_symmetry_1
_geom_angle_site_symmetry_3
N1 Cu1 N1 179.30(10) . 2
N1 Cu1 O1 96.93(6) . 2
N1 Cu1 O1 83.29(5) 2 2
N1 Cu1 O1 83.29(6) . .
N1 Cu1 O1 96.93(6) 2 .
O1 Cu1 O1 143.79(10) 2 .
C12 Se1 C13 99.79(8) . .
N1 C1 C6 127.36(17) . .
N1 C1 C2 113.54(15) . .
C6 C1 C2 119.10(16) . .
O1 C2 C3 122.55(17) . .
O1 C2 C1 117.69(16) . .
C3 C2 C1 119.75(16) . .
C5 C6 C1 121.19(17) . .
C22 C19 C21 107.48(19) . .
C22 C19 C3 111.84(16) . .
C21 C19 C3 109.26(17) . .
C22 C19 C20 107.94(17) . .
C21 C19 C20 109.9(2) . .
C3 C19 C20 110.37(17) . .
C11 C12 C7 120.19(19) . .
C11 C12 Se1 117.34(16) . .
C7 C12 Se1 122.31(14) . .
C8 C7 C12 117.40(18) . .
C8 C7 N1 122.56(18) . .
C12 C7 N1 119.98(17) . .
C25 C23 C26 109.36(18) . .
C25 C23 C5 112.34(16) . .
C26 C23 C5 109.86(17) . .
C25 C23 C24 107.34(18) . .
C26 C23 C24 109.24(18) . .
C5 C23 C24 108.63(17) . .
C6 C5 C4 118.38(17) . .
C6 C5 C23 122.88(18) . .
C4 C5 C23 118.69(16) . .
C4 C3 C2 116.95(17) . .
C4 C3 C19 122.52(16) . .
C2 C3 C19 120.48(16) . .
C9 C8 C7 121.3(2) . .
C3 C4 C5 124.47(17) . .
C10 C9 C8 119.9(2) . .
C11 C10 C9 119.7(2) . .
C10 C11 C12 121.2(2) . .
C1 N1 C7 122.76(15) . .
C1 N1 Cu1 113.10(12) . .
C7 N1 Cu1 123.58(11) . .
C2 O1 Cu1 112.24(11) . .
C18 C13 C14 120.0(2) . .
C18 C13 Se1 118.09(16) . .
C14 C13 Se1 121.85(17) . .
C15 C14 C13 119.4(2) . .
C13 C18 C17 119.8(2) . .
C14 C15 C16 120.4(2) . .
C16 C17 C18 120.4(2) . .
C17 C16 C15 119.9(2) . .

loop_
_geom_bond_atom_site_label_1
_geom_bond_atom_site_label_2
_geom_bond_distance
_geom_bond_site_symmetry_2
Cu1 N1 1.9399(14) .
Cu1 N1 1.9399(14) 2
Cu1 O1 1.9627(13) 2
Cu1 O1 1.9627(13) .
Se1 C12 1.922(2) .
Se1 C13 1.923(2) .
C1 N1 1.349(2) .
C1 C6 1.421(2) .
C1 C2 1.452(3) .
C2 O1 1.293(2) .
C2 C3 1.439(2) .
C6 C5 1.366(3) .
C19 C22 1.529(3) .
C19 C21 1.529(3) .
C19 C3 1.531(3) .
C19 C20 1.532(3) .
C12 C11 1.387(3) .
C12 C7 1.405(3) .
C7 C8 1.404(3) .
C7 N1 1.411(2) .
C23 C25 1.526(3) .
C23 C26 1.531(3) .
C23 C5 1.531(3) .
C23 C24 1.541(3) .
C5 C4 1.430(3) .
C3 C4 1.374(3) .
C8 C9 1.386(3) .
C9 C10 1.381(4) .
C10 C11 1.368(3) .
C13 C18 1.380(3) .
C13 C14 1.383(3) .
C14 C15 1.383(3) .
C18 C17 1.391(4) .
C15 C16 1.388(4) .
C17 C16 1.356(4) .
